data_1547383
loop_
_publ_author_name
'Nicolas Delpont'
'Imma Escofet'
'Patricia Perez-Galen'
'Dirk Spiegl'
'Mihai Raducan'
'Christophe Bour'
'Riccardo Sinisi'
'Antonio M. Echavarrena'

_publ_section_title
;
 Modular chiral gold(i) phosphite complexes
;
_journal_name_full 'Catalysis Science & Technology'
_journal_page_first 3007
_journal_page_last 3012
_journal_paper_doi 10.1039/c3cy00250k
_journal_volume 3
_journal_year 2013
_chemical_absolute_configuration ad
_chemical_formula_sum 'C57 H61 Au Cl4 O3 P'
_chemical_formula_weight 1163.79
_space_group_IT_number 19
_symmetry_cell_setting orthorhombic
_symmetry_space_group_name_Hall 'P 2ac 2ab'
_symmetry_space_group_name_H-M 'P 21 21 21'
_atom_sites_solution_hydrogens geom
_atom_sites_solution_primary direct
_atom_sites_solution_secondary difmap
_cell_angle_alpha 90.00
_cell_angle_beta 90.00
_cell_angle_gamma 90.00
_cell_formula_units_Z 4
_cell_length_a 9.0107(6)
_cell_length_b 22.8169(16)
_cell_length_c 25.9541(17)
_cell_measurement_reflns_used 6620
_cell_measurement_temperature 100(2)
_cell_measurement_theta_max 23.10
_cell_measurement_theta_min 2.52
_cell_volume 5336.1(6)
_computing_cell_refinement 'Bruker-Nonius Apex v1.0-22 2002'
_computing_data_collection 'Bruker-Nonius Apex v1.0-22 2002'
_computing_data_reduction 'SAINT+ Version 7.06A Bruker-Nonius, 2004'
_computing_molecular_graphics 'Shelxtl Version 6.12 (Sheldrick, 2001)'
_computing_publication_material 'Shelxtl Version 6.12 (Sheldrick, 2001)'
_computing_structure_refinement 'Shelxtl Version 6.12 (Sheldrick, 2001)'
_computing_structure_solution 'Shelxtl Version 6.12 (Sheldrick, 2001)'
_diffrn_ambient_temperature 100(2)
_diffrn_detector_area_resol_mean 512
_diffrn_detector_type '4K CCD area detector APEX II'
_diffrn_measured_fraction_theta_full 0.966
_diffrn_measured_fraction_theta_max 0.966
_diffrn_measurement_device_type 'Kappa 4-axis goniometer bruker-nonius'
_diffrn_measurement_method
;
Fullsphere data collection, phi and omega scans
;
_diffrn_measurement_specimen_support 'magnetic support whith 10 micron nylon fiber cryoloop'
_diffrn_radiation_monochromator 'Multilayer Montel 200 mirrors'
_diffrn_radiation_type MoK\a
_diffrn_radiation_wavelength 0.71073
_diffrn_reflns_av_R_equivalents 0.1095
_diffrn_reflns_av_sigmaI/netI 0.1080
_diffrn_reflns_limit_h_max 9
_diffrn_reflns_limit_h_min -11
_diffrn_reflns_limit_k_max 29
_diffrn_reflns_limit_k_min -25
_diffrn_reflns_limit_l_max 33
_diffrn_reflns_limit_l_min -33
_diffrn_reflns_number 47713
_diffrn_reflns_theta_full 27.12
_diffrn_reflns_theta_max 27.12
_diffrn_reflns_theta_min 2.52
_diffrn_source 'rotating anode X-ray tube'
_diffrn_source_current 70
_diffrn_source_power 50
_diffrn_source_size '3 mm x 0.3 mm fine focus'
_diffrn_source_type 'Bruker-Nonius FR 591'
_exptl_absorpt_coefficient_mu 3.029
_exptl_absorpt_correction_T_max 1.0000
_exptl_absorpt_correction_T_min 0.7515
_exptl_absorpt_correction_type empirical
_exptl_absorpt_process_details
;
SADABS Version 2.1 2003 Bruker-Nonius
Blessing, Acta Cryst. (1995) A51 33-38
;
_exptl_crystal_colour brown
_exptl_crystal_density_diffrn 1.449
_exptl_crystal_density_method 'not measured'
_exptl_crystal_description Plate
_exptl_crystal_F_000 2356
_exptl_crystal_size_max 0.10
_exptl_crystal_size_mid 0.05
_exptl_crystal_size_min 0.00
_refine_diff_density_max 1.940
_refine_diff_density_min -1.640
_refine_diff_density_rms 0.151
_refine_ls_abs_structure_details 'Flack H D (1983), Acta Cryst. A39, 876-881'
_refine_ls_abs_structure_Flack -0.005(7)
_refine_ls_extinction_method none
_refine_ls_goodness_of_fit_ref 1.020
_refine_ls_hydrogen_treatment noref
_refine_ls_matrix_type full
_refine_ls_number_parameters 595
_refine_ls_number_reflns 11307
_refine_ls_number_restraints 60
_refine_ls_restrained_S_all 1.020
_refine_ls_R_factor_all 0.0834
_refine_ls_R_factor_gt 0.0511
_refine_ls_shift/su_max 0.004
_refine_ls_shift/su_mean 0.000
_refine_ls_structure_factor_coef Fsqd
_refine_ls_weighting_details 'calc w=1/[\s^2^(Fo^2^)+(0.0498P)^2^+5.5987P] where P=(Fo^2^+2Fc^2^)/3'
_refine_ls_weighting_scheme calc
_refine_ls_wR_factor_gt 0.1045
_refine_ls_wR_factor_ref 0.1164
_reflns_number_gt 8939
_reflns_number_total 11307
_reflns_threshold_expression >2sigma(I)
_cod_data_source_file CY-003-C3CY00250K-s001.cif
_cod_data_source_block chbo489
_cod_depositor_comments
;
The following automatic conversions were performed:

'_symmetry_cell_setting' value 'Orthorhombic' changed to
'orthorhombic' according to the built-in table from CIF Core
dictionary named 'cif_core.dic' version 2.4.1 from 2010-06-29.

Automatic conversion script
Id: cif_fix_values 5376 2017-05-30 11:51:03Z andrius 
;
_cod_original_sg_symbol_H-M P2(1)2(1)2(1)
_cod_database_code 1547383

loop_
_symmetry_equiv_pos_as_xyz
'x, y, z'
'-x+1/2, -y, z+1/2'
'-x, y+1/2, -z+1/2'
'x+1/2, -y+1/2, -z'

loop_
_atom_site_label
_atom_site_type_symbol
_atom_site_fract_x
_atom_site_fract_y
_atom_site_fract_z
_atom_site_U_iso_or_equiv
_atom_site_adp_type
_atom_site_occupancy
_atom_site_symmetry_multiplicity
_atom_site_calc_flag
_atom_site_refinement_flags
_atom_site_disorder_assembly
_atom_site_disorder_group
Au1 Au -0.16026(4) 1.058508(10) 0.243726(8) 0.02300(7) Uani 1 1 d . . .
P1 P -0.0015(3) 0.99884(6) 0.20682(6) 0.0203(4) Uani 1 1 d . . .
O1 O 0.0007(6) 0.92881(15) 0.21225(16) 0.0215(12) Uani 1 1 d . . .
C1 C -0.1187(8) 0.8970(2) 0.1918(2) 0.0184(17) Uani 1 1 d . . .
Cl1 Cl -0.3147(3) 1.12996(8) 0.27313(7) 0.0394(6) Uani 1 1 d . . .
O2 O -0.0205(6) 1.00895(17) 0.14711(16) 0.0218(12) Uani 1 1 d . . .
C2 C -0.2107(8) 0.8668(3) 0.2283(2) 0.0192(17) Uani 1 1 d . . .
C3 C -0.3285(11) 0.8365(2) 0.2088(2) 0.0247(17) Uani 1 1 d . . .
H3A H -0.3885 0.8141 0.2316 0.030 Uiso 1 1 calc R . .
O3 O 0.1655(8) 1.01066(17) 0.22019(16) 0.0282(12) Uani 1 1 d . . .
C4 C -0.3643(10) 0.8373(2) 0.1553(2) 0.0233(18) Uani 1 1 d . . .
C5 C -0.4951(10) 0.8113(3) 0.1374(3) 0.0293(19) Uani 1 1 d . . .
H5A H -0.5570 0.7905 0.1607 0.035 Uiso 1 1 calc R . .
C6 C -0.5350(10) 0.8153(3) 0.0865(3) 0.0274(19) Uani 1 1 d . . .
H6A H -0.6249 0.7981 0.0748 0.033 Uiso 1 1 calc R . .
C7 C -0.4430(10) 0.8450(3) 0.0519(3) 0.0239(18) Uani 1 1 d . . .
H7A H -0.4725 0.8486 0.0169 0.029 Uiso 1 1 calc R . .
C8 C -0.3110(10) 0.8689(3) 0.0675(2) 0.0232(19) Uani 1 1 d . . .
H8A H -0.2481 0.8876 0.0432 0.028 Uiso 1 1 calc R . .
C9 C -0.2682(9) 0.8655(2) 0.1205(2) 0.0203(16) Uani 1 1 d . . .
C10 C -0.1342(9) 0.8932(2) 0.1392(2) 0.0185(17) Uani 1 1 d . . .
C11 C -0.0160(9) 0.9161(2) 0.1041(2) 0.0171(15) Uani 1 1 d . . .
C12 C 0.0467(9) 0.8795(3) 0.0645(2) 0.0206(17) Uani 1 1 d . . .
C13 C 0.0155(9) 0.8197(3) 0.0598(2) 0.0243(17) Uani 1 1 d . . .
H13A H -0.0495 0.8017 0.0839 0.029 Uiso 1 1 calc R . .
C14 C 0.0765(10) 0.7863(3) 0.0211(2) 0.0250(18) Uani 1 1 d . . .
H14A H 0.0527 0.7458 0.0186 0.030 Uiso 1 1 calc R . .
C15 C 0.1751(10) 0.8121(3) -0.0150(2) 0.0262(17) Uani 1 1 d . . .
H15A H 0.2142 0.7892 -0.0423 0.031 Uiso 1 1 calc R . .
C16 C 0.2142(9) 0.8697(3) -0.0105(3) 0.0258(18) Uani 1 1 d . . .
H16A H 0.2828 0.8864 -0.0341 0.031 Uiso 1 1 calc R . .
C17 C 0.1515(11) 0.9049(3) 0.0297(2) 0.0256(17) Uani 1 1 d . . .
C18 C 0.1979(9) 0.9636(3) 0.0363(2) 0.0215(19) Uani 1 1 d . . .
H18A H 0.2650 0.9801 0.0121 0.026 Uiso 1 1 calc R . .
C19 C 0.1491(10) 0.9976(2) 0.0766(2) 0.0190(15) Uani 1 1 d . . .
C20 C 0.0408(9) 0.9721(3) 0.1086(2) 0.0201(17) Uani 1 1 d . . .
C21 C -0.1646(11) 0.8655(2) 0.2833(2) 0.0228(15) Uani 1 1 d . . .
C22 C -0.0446(11) 0.8291(3) 0.2978(3) 0.033(2) Uani 1 1 d . . .
C23 C 0.0027(13) 0.8310(4) 0.3492(3) 0.050(3) Uani 1 1 d . . .
H23A H 0.0840 0.8072 0.3594 0.060 Uiso 1 1 calc R . .
C24 C -0.0655(12) 0.8668(4) 0.3861(3) 0.045(3) Uani 1 1 d . . .
C25 C -0.1873(12) 0.8993(3) 0.3702(3) 0.0389(18) Uani 1 1 d U . .
H25A H -0.2387 0.9221 0.3951 0.047 Uiso 1 1 calc R . .
C26 C -0.2370(11) 0.9002(3) 0.3200(3) 0.033(2) Uani 1 1 d . . .
C27 C 0.0267(11) 0.7873(3) 0.2600(4) 0.045(2) Uani 1 1 d . . .
H27A H -0.0185 0.7955 0.2255 0.054 Uiso 1 1 calc R . .
C28 C 0.1928(17) 0.7961(5) 0.2542(5) 0.088(3) Uani 1 1 d U . .
H28A H 0.2319 0.7680 0.2291 0.132 Uiso 1 1 calc R . .
H28B H 0.2412 0.7899 0.2876 0.132 Uiso 1 1 calc R . .
H28C H 0.2125 0.8361 0.2422 0.132 Uiso 1 1 calc R . .
C29 C -0.0076(16) 0.7240(4) 0.2725(4) 0.067(3) Uani 1 1 d U . .
H29A H 0.0411 0.6984 0.2473 0.100 Uiso 1 1 calc R . .
H29B H -0.1152 0.7177 0.2712 0.100 Uiso 1 1 calc R . .
H29C H 0.0290 0.7148 0.3071 0.100 Uiso 1 1 calc R . .
C30 C -0.0082(16) 0.8735(4) 0.4415(4) 0.062(2) Uani 1 1 d U . .
C31 C 0.1227(14) 0.9132(4) 0.4433(4) 0.064(4) Uani 1 1 d . . .
H31A H 0.1609 0.9151 0.4786 0.096 Uiso 1 1 calc R . .
H31B H 0.0931 0.9526 0.4320 0.096 Uiso 1 1 calc R . .
H31C H 0.2002 0.8982 0.4203 0.096 Uiso 1 1 calc R . .
C32 C 0.004(2) 0.8216(6) 0.4688(6) 0.103(4) Uani 1 1 d U . .
H32A H 0.0461 0.8296 0.5029 0.155 Uiso 1 1 calc R . .
H32B H 0.0691 0.7945 0.4501 0.155 Uiso 1 1 calc R . .
H32C H -0.0944 0.8039 0.4728 0.155 Uiso 1 1 calc R . .
C33 C -0.3712(11) 0.9375(3) 0.3071(3) 0.039(2) Uani 1 1 d . . .
H33A H -0.3605 0.9503 0.2704 0.047 Uiso 1 1 calc R . .
C34 C -0.3820(12) 0.9932(4) 0.3402(3) 0.046(2) Uani 1 1 d U . .
H34A H -0.2890 1.0153 0.3376 0.069 Uiso 1 1 calc R . .
H34B H -0.3995 0.9822 0.3762 0.069 Uiso 1 1 calc R . .
H34C H -0.4643 1.0175 0.3279 0.069 Uiso 1 1 calc R . .
C35 C -0.5150(14) 0.9039(3) 0.3112(4) 0.052(3) Uani 1 1 d . . .
H35A H -0.5086 0.8682 0.2904 0.079 Uiso 1 1 calc R . .
H35B H -0.5968 0.9283 0.2986 0.079 Uiso 1 1 calc R . .
H35C H -0.5330 0.8935 0.3473 0.079 Uiso 1 1 calc R . .
C36 C 0.2114(8) 1.0572(3) 0.0876(2) 0.0220(16) Uani 1 1 d . . .
C37 C 0.3577(9) 1.0624(3) 0.1061(2) 0.0213(15) Uani 1 1 d . . .
C38 C 0.4099(10) 1.1188(3) 0.1194(3) 0.0244(17) Uani 1 1 d . . .
H38A H 0.5087 1.1230 0.1316 0.029 Uiso 1 1 calc R . .
C39 C 0.3206(11) 1.1684(3) 0.1150(3) 0.030(2) Uani 1 1 d . . .
C40 C 0.1805(11) 1.1621(3) 0.0958(3) 0.031(2) Uani 1 1 d . . .
H40A H 0.1213 1.1962 0.0913 0.037 Uiso 1 1 calc R . .
C41 C 0.1200(9) 1.1075(3) 0.0824(3) 0.025(2) Uani 1 1 d . . .
C42 C 0.4628(10) 1.0109(3) 0.1112(3) 0.0255(19) Uani 1 1 d . . .
H42A H 0.4065 0.9745 0.1024 0.031 Uiso 1 1 calc R . .
C43 C 0.5241(11) 1.0038(3) 0.1656(3) 0.039(2) Uani 1 1 d . . .
H43A H 0.5915 0.9701 0.1667 0.059 Uiso 1 1 calc R . .
H43B H 0.4420 0.9975 0.1897 0.059 Uiso 1 1 calc R . .
H43C H 0.5783 1.0394 0.1754 0.059 Uiso 1 1 calc R . .
C44 C 0.5873(12) 1.0173(3) 0.0728(4) 0.051(3) Uani 1 1 d . . .
H44A H 0.5459 1.0217 0.0381 0.076 Uiso 1 1 calc R . .
H44B H 0.6505 0.9823 0.0740 0.076 Uiso 1 1 calc R . .
H44C H 0.6466 1.0519 0.0813 0.076 Uiso 1 1 calc R . .
C45 C 0.3808(11) 1.2286(3) 0.1313(3) 0.037(2) Uani 1 1 d . . .
H45A H 0.2905 1.2527 0.1387 0.045 Uiso 1 1 calc R . .
C46 C 0.4632(13) 1.2277(4) 0.1798(4) 0.052(2) Uani 1 1 d U . .
H46A H 0.4975 1.2674 0.1879 0.078 Uiso 1 1 calc R . .
H46B H 0.5490 1.2015 0.1765 0.078 Uiso 1 1 calc R . .
H46C H 0.3985 1.2136 0.2075 0.078 Uiso 1 1 calc R . .
C47 C 0.4534(17) 1.2581(5) 0.0893(5) 0.074(3) Uani 1 1 d U . .
H47A H 0.4893 1.2964 0.1010 0.110 Uiso 1 1 calc R . .
H47B H 0.3830 1.2635 0.0610 0.110 Uiso 1 1 calc R . .
H47C H 0.5376 1.2345 0.0774 0.110 Uiso 1 1 calc R . .
C48 C -0.0354(11) 1.1041(3) 0.0583(3) 0.033(2) Uani 1 1 d . . .
H48A H -0.0746 1.0638 0.0650 0.040 Uiso 1 1 calc R . .
C49 C -0.1433(17) 1.1468(4) 0.0816(4) 0.066(3) Uani 1 1 d U . .
H49A H -0.1470 1.1411 0.1190 0.099 Uiso 1 1 calc R . .
H49B H -0.2421 1.1404 0.0669 0.099 Uiso 1 1 calc R . .
H49C H -0.1109 1.1870 0.0740 0.099 Uiso 1 1 calc R . .
C50 C -0.0263(18) 1.1116(5) 0.0001(5) 0.077(3) Uani 1 1 d U . .
H50A H -0.1263 1.1094 -0.0147 0.116 Uiso 1 1 calc R . .
H50B H 0.0355 1.0804 -0.0145 0.116 Uiso 1 1 calc R . .
H50C H 0.0176 1.1498 -0.0080 0.116 Uiso 1 1 calc R . .
C51 C 0.2079(9) 1.0438(2) 0.2635(3) 0.0250(18) Uani 1 1 d . . .
C52 C 0.2712(9) 1.0978(3) 0.2567(3) 0.0310(18) Uani 1 1 d . . .
H52A H 0.2819 1.1135 0.2230 0.037 Uiso 1 1 calc R . .
C53 C 0.3198(12) 1.1296(3) 0.2990(3) 0.041(2) Uani 1 1 d . . .
H53A H 0.3672 1.1664 0.2945 0.049 Uiso 1 1 calc R . .
C54 C 0.2987(12) 1.1071(3) 0.3474(3) 0.044(3) Uani 1 1 d . . .
H54A H 0.3312 1.1289 0.3765 0.053 Uiso 1 1 calc R . .
C55 C 0.2310(12) 1.0534(4) 0.3549(3) 0.044(2) Uani 1 1 d . . .
H55A H 0.2160 1.0389 0.3888 0.053 Uiso 1 1 calc R . .
C56 C 0.1848(11) 1.0207(3) 0.3124(3) 0.032(2) Uani 1 1 d . . .
H56A H 0.1388 0.9836 0.3168 0.039 Uiso 1 1 calc R . .
Cl1S Cl -0.3346(4) 1.15730(9) 0.43190(8) 0.0494(6) Uani 1 1 d . . .
Cl2S Cl -0.1226(3) 1.06231(10) 0.43522(9) 0.0572(7) Uani 1 1 d . . .
Cl3S Cl -0.0441(4) 1.17090(10) 0.38499(10) 0.0579(7) Uani 1 1 d . . .
C1S C -0.1918(12) 1.1216(3) 0.3984(3) 0.040(3) Uani 1 1 d . . .
H1SA H -0.2321 1.1062 0.3652 0.049 Uiso 1 1 calc R . .

loop_
_atom_site_aniso_label
_atom_site_aniso_U_11
_atom_site_aniso_U_22
_atom_site_aniso_U_33
_atom_site_aniso_U_23
_atom_site_aniso_U_13
_atom_site_aniso_U_12
Au1 0.02793(16) 0.02314(10) 0.01792(10) -0.00238(9) 0.00116(11) -0.00068(12)
P1 0.0260(14) 0.0179(7) 0.0171(8) -0.0029(6) 0.0012(8) -0.0047(7)
O1 0.030(4) 0.016(2) 0.018(2) 0.0002(15) -0.004(2) -0.0060(19)
C1 0.018(5) 0.014(3) 0.023(3) -0.005(2) 0.002(3) 0.000(2)
Cl1 0.0473(18) 0.0362(9) 0.0348(9) -0.0050(7) 0.0035(9) 0.0139(9)
O2 0.031(4) 0.019(2) 0.016(2) -0.0026(16) 0.006(2) 0.001(2)
C2 0.022(5) 0.019(3) 0.016(3) 0.001(2) 0.009(3) 0.001(2)
C3 0.033(5) 0.021(3) 0.020(3) 0.001(2) 0.006(3) -0.011(3)
O3 0.039(4) 0.023(2) 0.022(2) -0.0080(16) 0.000(3) -0.004(2)
C4 0.028(6) 0.018(3) 0.024(3) -0.002(2) -0.002(3) -0.005(3)
C5 0.036(6) 0.026(3) 0.026(4) -0.002(3) 0.002(3) -0.005(3)
C6 0.027(6) 0.031(3) 0.025(4) -0.003(3) -0.003(3) -0.007(3)
C7 0.039(6) 0.015(3) 0.018(3) -0.005(2) 0.000(3) 0.000(3)
C8 0.031(6) 0.022(3) 0.016(3) -0.005(2) 0.001(3) 0.001(3)
C9 0.024(5) 0.016(3) 0.021(3) 0.000(2) 0.002(3) -0.006(3)
C10 0.022(6) 0.015(3) 0.018(3) -0.001(2) -0.002(3) 0.002(3)
C11 0.018(5) 0.015(3) 0.019(3) -0.004(2) 0.001(3) 0.000(3)
C12 0.028(6) 0.023(3) 0.011(3) 0.000(2) 0.001(3) -0.001(3)
C13 0.031(6) 0.026(3) 0.015(3) -0.005(2) -0.001(3) -0.007(3)
C14 0.032(6) 0.026(3) 0.017(3) -0.003(2) -0.011(3) -0.001(3)
C15 0.031(6) 0.030(3) 0.018(3) -0.007(2) -0.003(3) 0.007(3)
C16 0.023(6) 0.032(3) 0.022(3) -0.006(3) 0.003(3) -0.004(3)
C17 0.035(6) 0.024(3) 0.017(3) -0.001(2) -0.005(4) -0.005(3)
C18 0.020(6) 0.026(3) 0.018(3) 0.004(2) 0.004(3) -0.009(3)
C19 0.025(5) 0.018(3) 0.013(3) 0.002(2) -0.005(3) -0.001(3)
C20 0.024(5) 0.019(3) 0.017(3) -0.001(2) 0.004(3) 0.001(3)
C21 0.025(5) 0.019(3) 0.024(3) 0.006(2) -0.004(4) -0.011(3)
C22 0.036(7) 0.040(4) 0.024(4) 0.013(3) -0.003(3) -0.012(4)
C23 0.051(8) 0.055(5) 0.043(5) 0.028(4) -0.014(5) -0.020(5)
C24 0.064(8) 0.050(5) 0.019(4) 0.005(3) -0.001(4) -0.034(5)
C25 0.041(3) 0.038(2) 0.037(2) 0.0001(17) 0.0007(18) -0.0030(18)
C26 0.060(7) 0.023(3) 0.016(3) 0.001(3) 0.006(3) -0.014(3)
C27 0.032(6) 0.055(4) 0.048(5) 0.033(4) 0.003(4) 0.010(4)
C28 0.087(4) 0.086(3) 0.090(4) -0.0004(19) 0.0020(19) -0.0003(19)
C29 0.067(3) 0.066(3) 0.068(3) -0.0007(18) 0.0025(19) -0.0020(19)
C30 0.062(3) 0.063(3) 0.060(3) 0.0016(18) -0.0025(19) -0.0024(19)
C31 0.080(12) 0.074(6) 0.038(5) -0.010(4) -0.027(5) -0.022(6)
C32 0.105(4) 0.103(4) 0.102(4) 0.0018(19) -0.0025(19) -0.0019(19)
C33 0.059(8) 0.023(3) 0.035(4) -0.004(3) 0.017(4) -0.005(4)
C34 0.048(3) 0.043(2) 0.046(3) -0.0017(17) 0.0047(18) -0.0023(18)
C35 0.061(9) 0.024(4) 0.073(7) -0.003(4) 0.007(6) 0.007(4)
C36 0.037(5) 0.014(2) 0.015(3) 0.003(3) 0.003(2) -0.001(3)
C37 0.028(5) 0.023(3) 0.013(3) 0.003(2) 0.001(3) -0.005(3)
C38 0.027(5) 0.023(3) 0.024(4) 0.000(3) -0.005(3) -0.006(3)
C39 0.045(7) 0.017(3) 0.029(3) 0.000(2) 0.000(4) -0.007(3)
C40 0.042(7) 0.021(3) 0.031(4) 0.005(2) -0.004(4) 0.004(3)
C41 0.026(6) 0.028(3) 0.021(3) 0.007(3) -0.002(3) -0.008(3)
C42 0.033(6) 0.017(3) 0.027(4) -0.008(2) 0.007(3) -0.004(3)
C43 0.042(7) 0.046(4) 0.030(4) -0.007(3) -0.012(4) 0.017(4)
C44 0.058(8) 0.021(4) 0.073(6) 0.010(4) 0.033(5) 0.013(4)
C45 0.061(8) 0.011(3) 0.040(4) -0.001(3) 0.002(4) -0.001(3)
C46 0.054(3) 0.049(3) 0.053(3) -0.0015(18) -0.0038(18) -0.0018(18)
C47 0.076(3) 0.072(3) 0.073(3) -0.0009(19) 0.0024(19) -0.0044(19)
C48 0.038(7) 0.026(3) 0.035(4) 0.009(3) -0.005(4) 0.003(3)
C49 0.066(3) 0.063(3) 0.069(3) -0.0020(18) -0.0012(19) -0.0016(19)
C50 0.077(3) 0.080(3) 0.075(3) 0.0047(19) -0.0022(19) -0.0021(19)
C51 0.027(6) 0.019(3) 0.029(4) -0.003(2) -0.004(3) 0.004(2)
C52 0.032(5) 0.028(3) 0.033(4) -0.002(3) 0.003(4) -0.002(3)
C53 0.046(7) 0.035(4) 0.041(4) -0.014(3) 0.001(5) -0.012(4)
C54 0.058(9) 0.041(4) 0.033(4) -0.015(3) -0.007(4) -0.005(4)
C55 0.058(7) 0.046(4) 0.027(4) 0.001(4) 0.003(4) 0.006(5)
C56 0.034(7) 0.034(3) 0.029(4) 0.001(3) -0.001(4) 0.001(3)
Cl1S 0.0497(18) 0.0569(11) 0.0416(11) -0.0033(8) 0.0031(13) 0.0108(12)
Cl2S 0.072(2) 0.0467(11) 0.0529(12) -0.0005(10) -0.0122(11) 0.0108(12)
Cl3S 0.059(2) 0.0521(12) 0.0627(15) -0.0106(11) 0.0102(13) -0.0115(12)
C1S 0.049(8) 0.043(4) 0.029(4) -0.013(3) -0.013(4) 0.004(4)

loop_
_atom_type_symbol
_atom_type_description
_atom_type_scat_dispersion_real
_atom_type_scat_dispersion_imag
_atom_type_scat_source
C C 0.0033 0.0016 'International Tables Vol C Tables 4.2.6.8 and 6.1.1.4'
H H 0.0000 0.0000 'International Tables Vol C Tables 4.2.6.8 and 6.1.1.4'
O O 0.0106 0.0060 'International Tables Vol C Tables 4.2.6.8 and 6.1.1.4'
Cl Cl 0.1484 0.1585 'International Tables Vol C Tables 4.2.6.8 and 6.1.1.4'
Au Au -2.0133 8.8022 'International Tables Vol C Tables 4.2.6.8 and 6.1.1.4'
P P 0.1023 0.0942 'International Tables Vol C Tables 4.2.6.8 and 6.1.1.4'

loop_
_geom_angle_atom_site_label_1
_geom_angle_atom_site_label_2
_geom_angle_atom_site_label_3
_geom_angle
_geom_angle_site_symmetry_1
_geom_angle_site_symmetry_3
P1 Au1 Cl1 171.68(7) . .
O3 P1 O2 107.3(3) . .
O3 P1 O1 98.0(3) . .
O2 P1 O1 103.5(2) . .
O3 P1 Au1 114.99(17) . .
O2 P1 Au1 105.5(2) . .
O1 P1 Au1 126.0(2) . .
C1 O1 P1 118.2(4) . .
C10 C1 O1 119.1(6) . .
C10 C1 C2 124.6(6) . .
O1 C1 C2 116.2(5) . .
C20 O2 P1 124.3(4) . .
C3 C2 C1 116.6(6) . .
C3 C2 C21 124.3(6) . .
C1 C2 C21 118.9(7) . .
C2 C3 C4 122.0(6) . .
C51 O3 P1 122.0(5) . .
C5 C4 C9 120.0(6) . .
C5 C4 C3 120.5(7) . .
C9 C4 C3 119.5(7) . .
C6 C5 C4 120.8(7) . .
C5 C6 C7 119.7(8) . .
C8 C7 C6 121.2(7) . .
C7 C8 C9 119.8(7) . .
C4 C9 C8 118.4(7) . .
C4 C9 C10 119.9(6) . .
C8 C9 C10 121.5(6) . .
C1 C10 C9 116.4(6) . .
C1 C10 C11 120.7(7) . .
C9 C10 C11 122.9(5) . .
C20 C11 C12 116.9(6) . .
C20 C11 C10 122.3(6) . .
C12 C11 C10 120.7(5) . .
C13 C12 C17 118.2(6) . .
C13 C12 C11 123.4(6) . .
C17 C12 C11 118.3(5) . .
C14 C13 C12 121.7(7) . .
C13 C14 C15 120.0(6) . .
C16 C15 C14 120.4(6) . .
C15 C16 C17 119.9(7) . .
C18 C17 C12 120.2(6) . .
C18 C17 C16 120.1(7) . .
C12 C17 C16 119.6(6) . .
C19 C18 C17 122.1(7) . .
C18 C19 C20 116.0(6) . .
C18 C19 C36 122.5(7) . .
C20 C19 C36 121.4(5) . .
C11 C20 C19 126.1(6) . .
C11 C20 O2 117.7(6) . .
C19 C20 O2 116.2(5) . .
C26 C21 C22 120.6(6) . .
C26 C21 C2 120.8(7) . .
C22 C21 C2 118.6(6) . .
C23 C22 C21 117.8(8) . .
C23 C22 C27 120.6(9) . .
C21 C22 C27 121.6(7) . .
C24 C23 C22 122.4(10) . .
C25 C24 C23 117.1(8) . .
C25 C24 C30 119.3(9) . .
C23 C24 C30 123.5(10) . .
C26 C25 C24 123.1(8) . .
C25 C26 C21 118.9(8) . .
C25 C26 C33 118.6(7) . .
C21 C26 C33 122.5(7) . .
C22 C27 C29 112.1(8) . .
C22 C27 C28 113.5(9) . .
C29 C27 C28 110.4(9) . .
C32 C30 C31 116.3(12) . .
C32 C30 C24 114.9(10) . .
C31 C30 C24 110.8(9) . .
C35 C33 C26 112.6(6) . .
C35 C33 C34 109.0(7) . .
C26 C33 C34 112.9(7) . .
C37 C36 C41 120.5(6) . .
C37 C36 C19 119.5(6) . .
C41 C36 C19 119.9(7) . .
C36 C37 C38 118.1(6) . .
C36 C37 C42 123.4(6) . .
C38 C37 C42 118.5(7) . .
C39 C38 C37 121.8(8) . .
C40 C39 C38 118.6(6) . .
C40 C39 C45 121.4(7) . .
C38 C39 C45 120.0(8) . .
C39 C40 C41 122.9(7) . .
C40 C41 C36 118.0(8) . .
C40 C41 C48 120.0(7) . .
C36 C41 C48 121.8(6) . .
C44 C42 C37 109.4(6) . .
C44 C42 C43 110.6(8) . .
C37 C42 C43 112.9(5) . .
C47 C45 C46 115.3(10) . .
C47 C45 C39 111.8(7) . .
C46 C45 C39 113.9(6) . .
C49 C48 C50 111.2(8) . .
C49 C48 C41 113.1(8) . .
C50 C48 C41 110.5(8) . .
C52 C51 C56 121.4(7) . .
C52 C51 O3 119.6(6) . .
C56 C51 O3 119.0(6) . .
C51 C52 C53 119.9(7) . .
C54 C53 C52 119.2(7) . .
C53 C54 C55 121.4(7) . .
C54 C55 C56 119.7(7) . .
C51 C56 C55 118.3(7) . .
Cl1S C1S Cl2S 110.3(5) . .
Cl1S C1S Cl3S 110.6(4) . .
Cl2S C1S Cl3S 109.0(6) . .

loop_
_geom_bond_atom_site_label_1
_geom_bond_atom_site_label_2
_geom_bond_distance
_geom_bond_site_symmetry_2
Au1 P1 2.1948(19) .
Au1 Cl1 2.275(2) .
P1 O3 1.568(7) .
P1 O2 1.576(5) .
P1 O1 1.604(4) .
O1 C1 1.403(8) .
C1 C10 1.374(9) .
C1 C2 1.436(9) .
O2 C20 1.418(7) .
C2 C3 1.364(11) .
C2 C21 1.487(9) .
C3 C4 1.427(9) .
O3 C51 1.407(8) .
C4 C5 1.400(11) .
C4 C9 1.406(10) .
C5 C6 1.372(10) .
C6 C7 1.397(10) .
C7 C8 1.370(11) .
C8 C9 1.431(9) .
C9 C10 1.447(10) .
C10 C11 1.497(10) .
C11 C20 1.381(8) .
C11 C12 1.439(9) .
C12 C13 1.398(9) .
C12 C17 1.430(11) .
C13 C14 1.376(10) .
C14 C15 1.420(11) .
C15 C16 1.365(9) .
C16 C17 1.433(10) .
C17 C18 1.415(9) .
C18 C19 1.374(9) .
C19 C20 1.407(10) .
C19 C36 1.499(9) .
C21 C26 1.400(10) .
C21 C22 1.414(12) .
C22 C23 1.402(11) .
C22 C27 1.512(12) .
C23 C24 1.400(14) .
C24 C25 1.389(14) .
C24 C30 1.536(14) .
C25 C26 1.377(11) .
C26 C33 1.516(13) .
C27 C29 1.513(12) .
C27 C28 1.518(18) .
C30 C32 1.386(16) .
C30 C31 1.488(16) .
C33 C35 1.509(14) .
C33 C34 1.537(10) .
C36 C37 1.407(10) .
C36 C41 1.420(10) .
C37 C38 1.414(9) .
C37 C42 1.515(10) .
C38 C39 1.393(11) .
C39 C40 1.365(13) .
C39 C45 1.536(9) .
C40 C41 1.403(10) .
C41 C48 1.536(12) .
C42 C44 1.508(12) .
C42 C43 1.526(10) .
C45 C47 1.439(14) .
C45 C46 1.461(13) .
C48 C49 1.504(15) .
C48 C50 1.521(14) .
C51 C52 1.370(9) .
C51 C56 1.391(10) .
C52 C53 1.388(10) .
C53 C54 1.371(11) .
C54 C55 1.382(12) .
C55 C56 1.394(11) .
Cl1S C1S 1.754(10) .
Cl2S C1S 1.769(8) .
Cl3S C1S 1.777(10) .

loop_
_geom_torsion_atom_site_label_1
_geom_torsion_atom_site_label_2
_geom_torsion_atom_site_label_3
_geom_torsion_atom_site_label_4
_geom_torsion
_geom_torsion_site_symmetry_1
_geom_torsion_site_symmetry_2
_geom_torsion_site_symmetry_3
_geom_torsion_site_symmetry_4
Cl1 Au1 P1 O3 77.5(6) . . . .
Cl1 Au1 P1 O2 -40.4(7) . . . .
Cl1 Au1 P1 O1 -160.5(6) . . . .
O3 P1 O1 C1 -165.1(5) . . . .
O2 P1 O1 C1 -55.1(5) . . . .
Au1 P1 O1 C1 65.9(5) . . . .
P1 O1 C1 C10 70.6(7) . . . .
P1 O1 C1 C2 -113.9(5) . . . .
O3 P1 O2 C20 68.9(6) . . . .
O1 P1 O2 C20 -34.1(6) . . . .
Au1 P1 O2 C20 -168.0(5) . . . .
C10 C1 C2 C3 -5.7(10) . . . .
O1 C1 C2 C3 179.0(6) . . . .
C10 C1 C2 C21 168.4(6) . . . .
O1 C1 C2 C21 -6.8(9) . . . .
C1 C2 C3 C4 -3.6(10) . . . .
C21 C2 C3 C4 -177.4(7) . . . .
O2 P1 O3 C51 135.6(4) . . . .
O1 P1 O3 C51 -117.5(4) . . . .
Au1 P1 O3 C51 18.6(5) . . . .
C2 C3 C4 C5 -172.7(7) . . . .
C2 C3 C4 C9 6.2(11) . . . .
C9 C4 C5 C6 -3.4(11) . . . .
C3 C4 C5 C6 175.6(7) . . . .
C4 C5 C6 C7 1.1(11) . . . .
C5 C6 C7 C8 1.8(11) . . . .
C6 C7 C8 C9 -2.3(10) . . . .
C5 C4 C9 C8 2.8(10) . . . .
C3 C4 C9 C8 -176.2(6) . . . .
C5 C4 C9 C10 179.0(6) . . . .
C3 C4 C9 C10 0.0(10) . . . .
C7 C8 C9 C4 0.0(9) . . . .
C7 C8 C9 C10 -176.2(6) . . . .
O1 C1 C10 C9 -173.3(5) . . . .
C2 C1 C10 C9 11.6(10) . . . .
O1 C1 C10 C11 7.6(9) . . . .
C2 C1 C10 C11 -167.5(6) . . . .
C4 C9 C10 C1 -8.4(9) . . . .
C8 C9 C10 C1 167.7(6) . . . .
C4 C9 C10 C11 170.7(6) . . . .
C8 C9 C10 C11 -13.2(10) . . . .
C1 C10 C11 C20 -51.4(10) . . . .
C9 C10 C11 C20 129.6(7) . . . .
C1 C10 C11 C12 126.9(7) . . . .
C9 C10 C11 C12 -52.1(10) . . . .
C20 C11 C12 C13 170.9(7) . . . .
C10 C11 C12 C13 -7.4(11) . . . .
C20 C11 C12 C17 -6.1(10) . . . .
C10 C11 C12 C17 175.6(7) . . . .
C17 C12 C13 C14 -3.6(11) . . . .
C11 C12 C13 C14 179.4(7) . . . .
C12 C13 C14 C15 0.7(12) . . . .
C13 C14 C15 C16 2.3(12) . . . .
C14 C15 C16 C17 -2.1(12) . . . .
C13 C12 C17 C18 -173.6(7) . . . .
C11 C12 C17 C18 3.6(11) . . . .
C13 C12 C17 C16 3.7(11) . . . .
C11 C12 C17 C16 -179.1(7) . . . .
C15 C16 C17 C18 176.4(7) . . . .
C15 C16 C17 C12 -0.9(12) . . . .
C12 C17 C18 C19 2.2(12) . . . .
C16 C17 C18 C19 -175.1(7) . . . .
C17 C18 C19 C20 -5.0(11) . . . .
C17 C18 C19 C36 172.3(7) . . . .
C12 C11 C20 C19 3.3(11) . . . .
C10 C11 C20 C19 -178.3(7) . . . .
C12 C11 C20 O2 179.5(6) . . . .
C10 C11 C20 O2 -2.2(10) . . . .
C18 C19 C20 C11 2.2(12) . . . .
C36 C19 C20 C11 -175.1(7) . . . .
C18 C19 C20 O2 -174.0(6) . . . .
C36 C19 C20 O2 8.7(11) . . . .
P1 O2 C20 C11 68.1(8) . . . .
P1 O2 C20 C19 -115.3(6) . . . .
C3 C2 C21 C26 -80.9(9) . . . .
C1 C2 C21 C26 105.4(9) . . . .
C3 C2 C21 C22 100.0(10) . . . .
C1 C2 C21 C22 -73.7(8) . . . .
C26 C21 C22 C23 -2.7(11) . . . .
C2 C21 C22 C23 176.4(7) . . . .
C26 C21 C22 C27 174.6(7) . . . .
C2 C21 C22 C27 -6.3(11) . . . .
C21 C22 C23 C24 0.8(12) . . . .
C27 C22 C23 C24 -176.5(8) . . . .
C22 C23 C24 C25 2.3(13) . . . .
C22 C23 C24 C30 -174.9(8) . . . .
C23 C24 C25 C26 -3.7(13) . . . .
C30 C24 C25 C26 173.6(8) . . . .
C24 C25 C26 C21 1.9(12) . . . .
C24 C25 C26 C33 -179.9(8) . . . .
C22 C21 C26 C25 1.4(11) . . . .
C2 C21 C26 C25 -177.7(7) . . . .
C22 C21 C26 C33 -176.7(7) . . . .
C2 C21 C26 C33 4.2(11) . . . .
C23 C22 C27 C29 67.6(12) . . . .
C21 C22 C27 C29 -109.6(9) . . . .
C23 C22 C27 C28 -58.4(11) . . . .
C21 C22 C27 C28 124.4(10) . . . .
C25 C24 C30 C32 126.2(12) . . . .
C23 C24 C30 C32 -56.7(16) . . . .
C25 C24 C30 C31 -99.6(12) . . . .
C23 C24 C30 C31 77.5(11) . . . .
C25 C26 C33 C35 -91.5(9) . . . .
C21 C26 C33 C35 86.6(9) . . . .
C25 C26 C33 C34 32.5(10) . . . .
C21 C26 C33 C34 -149.4(7) . . . .
C18 C19 C36 C37 -69.4(8) . . . .
C20 C19 C36 C37 107.8(8) . . . .
C18 C19 C36 C41 114.3(8) . . . .
C20 C19 C36 C41 -68.5(8) . . . .
C41 C36 C37 C38 0.4(9) . . . .
C19 C36 C37 C38 -175.9(5) . . . .
C41 C36 C37 C42 -178.2(6) . . . .
C19 C36 C37 C42 5.5(9) . . . .
C36 C37 C38 C39 0.4(9) . . . .
C42 C37 C38 C39 179.1(6) . . . .
C37 C38 C39 C40 -2.1(11) . . . .
C37 C38 C39 C45 178.3(6) . . . .
C38 C39 C40 C41 2.9(11) . . . .
C45 C39 C40 C41 -177.5(7) . . . .
C39 C40 C41 C36 -2.1(11) . . . .
C39 C40 C41 C48 -176.6(7) . . . .
C37 C36 C41 C40 0.4(9) . . . .
C19 C36 C41 C40 176.6(6) . . . .
C37 C36 C41 C48 174.8(6) . . . .
C19 C36 C41 C48 -8.9(9) . . . .
C36 C37 C42 C44 112.3(8) . . . .
C38 C37 C42 C44 -66.3(8) . . . .
C36 C37 C42 C43 -124.0(7) . . . .
C38 C37 C42 C43 57.4(9) . . . .
C40 C39 C45 C47 -90.0(11) . . . .
C38 C39 C45 C47 89.5(10) . . . .
C40 C39 C45 C46 137.2(9) . . . .
C38 C39 C45 C46 -43.3(11) . . . .
C40 C41 C48 C49 -38.8(10) . . . .
C36 C41 C48 C49 146.8(7) . . . .
C40 C41 C48 C50 86.5(9) . . . .
C36 C41 C48 C50 -87.8(8) . . . .
P1 O3 C51 C52 -111.0(7) . . . .
P1 O3 C51 C56 69.2(8) . . . .
C56 C51 C52 C53 2.8(13) . . . .
O3 C51 C52 C53 -176.9(8) . . . .
C51 C52 C53 C54 -2.3(14) . . . .
C52 C53 C54 C55 0.5(16) . . . .
C53 C54 C55 C56 0.9(16) . . . .
C52 C51 C56 C55 -1.4(13) . . . .
O3 C51 C56 C55 178.4(8) . . . .
C54 C55 C56 C51 -0.5(14) . . . .
